data_7705935
loop_
_publ_author_name
'Yuan, Run-Ze'
'Cui, Peng-Fei'
'Guo, Shu-Ting'
'Jin, Guo-Xin'

_publ_section_title
;
 Regioselective B(3)-H bond activation based on an o-carboranyl
 dithiocarboxylate ligand and its derivatives.
;
_journal_issue 3
_journal_name_full 'Dalton transactions (Cambridge, England : 2003)'
_journal_page_first 1060
_journal_page_last 1068
_journal_paper_doi 10.1039/d0dt03832f
_journal_volume 50
_journal_year 2021
_chemical_formula_sum 'C13 H26 B10 Cl Rh S2'
_chemical_formula_weight 492.92
_space_group_crystal_system monoclinic
_space_group_IT_number 14
_space_group_name_Hall '-P 2ybc'
_space_group_name_H-M_alt 'P 1 21/c 1'
_atom_sites_solution_hydrogens mixed
_audit_creation_method SHELXL-2016/6
_audit_update_record
;
2020-11-04 deposited with the CCDC.	2020-12-08 downloaded from the CCDC.
;
_cell_angle_alpha 90
_cell_angle_beta 114.9040(10)
_cell_angle_gamma 90
_cell_formula_units_Z 4
_cell_length_a 13.3454(4)
_cell_length_b 13.2555(4)
_cell_length_c 13.4524(4)
_cell_measurement_reflns_used 9831
_cell_measurement_temperature 173(2)
_cell_measurement_theta_max 59.28
_cell_measurement_theta_min 3.18
_cell_volume 2158.45(11)
_computing_cell_refinement 'Bruker SAINT'
_computing_data_collection 'Bruker APEX2'
_computing_data_reduction 'Bruker SAINT'
_computing_molecular_graphics 'Bruker SHELXTL'
_computing_publication_material 'Bruker SHELXTL'
_computing_structure_refinement 'SHELXL-2016/6 (Sheldrick, 2016)'
_computing_structure_solution 'SHELXT 2014/5 (Sheldrick, 2014)'
_diffrn_ambient_temperature 173(2)
_diffrn_measured_fraction_theta_full 1.000
_diffrn_measured_fraction_theta_max 1.000
_diffrn_measurement_device_type 'Bruker APEX-II CCD'
_diffrn_measurement_method '\f and \w scans'
_diffrn_radiation_type GaK\a
_diffrn_radiation_wavelength 1.34138
_diffrn_reflns_av_R_equivalents 0.0879
_diffrn_reflns_av_unetI/netI 0.0458
_diffrn_reflns_Laue_measured_fraction_full 1.000
_diffrn_reflns_Laue_measured_fraction_max 1.000
_diffrn_reflns_limit_h_max 17
_diffrn_reflns_limit_h_min -16
_diffrn_reflns_limit_k_max 16
_diffrn_reflns_limit_k_min -16
_diffrn_reflns_limit_l_max 17
_diffrn_reflns_limit_l_min -16
_diffrn_reflns_number 37499
_diffrn_reflns_point_group_measured_fraction_full 1.000
_diffrn_reflns_point_group_measured_fraction_max 1.000
_diffrn_reflns_theta_full 53.594
_diffrn_reflns_theta_max 58.985
_diffrn_reflns_theta_min 3.176
_exptl_absorpt_coefficient_mu 6.250
_exptl_absorpt_correction_T_max 0.752
_exptl_absorpt_correction_T_min 0.609
_exptl_absorpt_correction_type multi-scan
_exptl_absorpt_process_details sadabs
_exptl_crystal_colour brown
_exptl_crystal_density_diffrn 1.517
_exptl_crystal_description sheet
_exptl_crystal_F_000 992
_exptl_crystal_size_max 0.180
_exptl_crystal_size_mid 0.080
_exptl_crystal_size_min 0.020
_refine_diff_density_max 0.436
_refine_diff_density_min -0.740
_refine_diff_density_rms 0.086
_refine_ls_extinction_method none
_refine_ls_goodness_of_fit_ref 1.022
_refine_ls_hydrogen_treatment mixed
_refine_ls_matrix_type full
_refine_ls_number_parameters 253
_refine_ls_number_reflns 4709
_refine_ls_number_restraints 0
_refine_ls_restrained_S_all 1.022
_refine_ls_R_factor_all 0.0450
_refine_ls_R_factor_gt 0.0297
_refine_ls_shift/su_max 0.002
_refine_ls_shift/su_mean 0.000
_refine_ls_structure_factor_coef Fsqd
_refine_ls_weighting_details 'w=1/[\s^2^(Fo^2^)+(0.0159P)^2^+2.2072P] where P=(Fo^2^+2Fc^2^)/3'
_refine_ls_weighting_scheme calc
_refine_ls_wR_factor_gt 0.0611
_refine_ls_wR_factor_ref 0.0662
_reflns_Friedel_coverage 0.000
_reflns_number_gt 3748
_reflns_number_total 4709
_reflns_threshold_expression 'I > 2\s(I)'
_cod_data_source_file d0dt03832f2.cif
_cod_data_source_block ga_200730b_a
_cod_depositor_comments 'Adding full bibliography for 7705931--7705941.cif.'
_cod_original_sg_symbol_H-M 'P 21/c'
_cod_database_code 7705935
_shelx_shelxl_version_number 2016/6
_shelx_space_group_comment
; 
The symmetry employed for this shelxl refinement is uniquely defined 
by the following loop, which should always be used as a source of 
symmetry information in preference to the above space-group names. 
They are only intended as comments. 
;
_shelx_estimated_absorpt_t_min 0.399
_shelx_estimated_absorpt_t_max 0.885

loop_
_space_group_symop_operation_xyz
'x, y, z'
'-x, y+1/2, -z+1/2'
'-x, -y, -z'
'x, -y-1/2, z-1/2'

loop_
_atom_site_label
_atom_site_type_symbol
_atom_site_fract_x
_atom_site_fract_y
_atom_site_fract_z
_atom_site_U_iso_or_equiv
_atom_site_adp_type
_atom_site_occupancy
_atom_site_site_symmetry_order
_atom_site_calc_flag
_atom_site_refinement_flags_posn
_atom_site_refinement_flags_adp
_atom_site_refinement_flags_occupancy
_atom_site_disorder_assembly
_atom_site_disorder_group
Rh1 Rh 0.56216(2) 0.62311(2) 0.23295(2) 0.01728(7) Uani 1 1 d . . . . .
S1 S 0.69214(6) 0.74940(5) 0.33334(6) 0.02387(15) Uani 1 1 d . . . . .
S2 S 0.70481(5) 0.62648(6) 0.16816(6) 0.02488(15) Uani 1 1 d . . . . .
Cl1 Cl 0.45401(6) 0.74506(5) 0.10076(7) 0.03134(17) Uani 1 1 d . . . . .
C1 C 0.8745(2) 0.7623(2) 0.2848(2) 0.0190(6) Uani 1 1 d . . . . .
C2 C 0.9611(2) 0.6925(2) 0.2565(3) 0.0244(6) Uani 1 1 d . . . . .
H2 H 0.937(3) 0.629(3) 0.226(3) 0.035(9) Uiso 1 1 d . . . . .
B3 B 0.8995(3) 0.7932(3) 0.1722(3) 0.0257(7) Uani 1 1 d . . . . .
H3 H 0.837410 0.787642 0.084773 0.031 Uiso 1 1 calc R U . . .
B4 B 0.8915(3) 0.8865(3) 0.2640(3) 0.0276(7) Uani 1 1 d . . . . .
H4 H 0.823688 0.943997 0.236487 0.033 Uiso 1 1 calc R U . . .
B5 B 0.9443(3) 0.8340(3) 0.3980(3) 0.0250(7) Uani 1 1 d . . . . .
H5 H 0.910987 0.857341 0.458332 0.030 Uiso 1 1 calc R U . . .
B6 B 0.9856(3) 0.7079(3) 0.3920(3) 0.0257(7) Uani 1 1 d . . . . .
H6 H 0.978945 0.647482 0.447075 0.031 Uiso 1 1 calc R U . . .
B7 B 1.0415(3) 0.7631(3) 0.2134(3) 0.0327(9) Uani 1 1 d . . . . .
H7 H 1.073240 0.738673 0.152295 0.039 Uiso 1 1 calc R U . . .
B8 B 1.0001(3) 0.8897(3) 0.2202(3) 0.0369(9) Uani 1 1 d . . . . .
H8 H 1.005069 0.950026 0.164168 0.044 Uiso 1 1 calc R U . . .
B9 B 1.0285(3) 0.9144(3) 0.3601(3) 0.0350(9) Uani 1 1 d . . . . .
H9 H 1.052500 0.991495 0.396427 0.042 Uiso 1 1 calc R U . . .
B10 B 1.0861(3) 0.8031(3) 0.4382(3) 0.0318(8) Uani 1 1 d . . . . .
H10 H 1.148167 0.806444 0.525763 0.038 Uiso 1 1 calc R U . . .
B11 B 1.0934(3) 0.7099(3) 0.3472(3) 0.0333(9) Uani 1 1 d . . . . .
H11 H 1.158876 0.650147 0.373326 0.040 Uiso 1 1 calc R U . . .
B12 B 1.1208(3) 0.8377(3) 0.3288(3) 0.0390(10) Uani 1 1 d . . . . .
H12 H 1.205852 0.864152 0.344380 0.047 Uiso 1 1 calc R U . . .
C3 C 0.7643(2) 0.7162(2) 0.2627(2) 0.0196(6) Uani 1 1 d . . . . .
C4 C 0.4423(2) 0.5732(2) 0.2920(2) 0.0206(6) Uani 1 1 d . . . . .
C5 C 0.4254(2) 0.5166(2) 0.1941(2) 0.0197(6) Uani 1 1 d . . . . .
C6 C 0.5238(2) 0.4624(2) 0.2135(2) 0.0210(6) Uani 1 1 d . . . . .
C7 C 0.6038(2) 0.4852(2) 0.3238(2) 0.0236(6) Uani 1 1 d . . . . .
C8 C 0.5517(2) 0.5511(2) 0.3731(2) 0.0236(6) Uani 1 1 d . . . . .
C9 C 0.3554(3) 0.6346(2) 0.3071(3) 0.0306(7) Uani 1 1 d . . . . .
H9A H 0.298349 0.589709 0.309960 0.046 Uiso 1 1 calc R U . . .
H9B H 0.321935 0.681553 0.245574 0.046 Uiso 1 1 calc R U . . .
H9C H 0.389118 0.672812 0.375736 0.046 Uiso 1 1 calc R U . . .
C10 C 0.3207(2) 0.5165(2) 0.0921(3) 0.0267(7) Uani 1 1 d . . . . .
H10A H 0.328319 0.471024 0.038204 0.040 Uiso 1 1 calc R U . . .
H10B H 0.305148 0.584938 0.061961 0.040 Uiso 1 1 calc R U . . .
H10C H 0.259879 0.493349 0.108990 0.040 Uiso 1 1 calc R U . . .
C11 C 0.5399(3) 0.3920(2) 0.1351(3) 0.0335(8) Uani 1 1 d . . . . .
H11A H 0.524160 0.322881 0.149964 0.050 Uiso 1 1 calc R U . . .
H11B H 0.616490 0.396367 0.143738 0.050 Uiso 1 1 calc R U . . .
H11C H 0.489759 0.410599 0.059942 0.050 Uiso 1 1 calc R U . . .
C12 C 0.7183(2) 0.4413(3) 0.3796(3) 0.0376(8) Uani 1 1 d . . . . .
H12A H 0.715322 0.378105 0.416126 0.056 Uiso 1 1 calc R U . . .
H12B H 0.766789 0.489251 0.433990 0.056 Uiso 1 1 calc R U . . .
H12C H 0.747233 0.427832 0.324925 0.056 Uiso 1 1 calc R U . . .
C13 C 0.6040(3) 0.5893(3) 0.4874(3) 0.0371(8) Uani 1 1 d . . . . .
H13A H 0.571614 0.654648 0.491434 0.056 Uiso 1 1 calc R U . . .
H13B H 0.683618 0.597291 0.509920 0.056 Uiso 1 1 calc R U . . .
H13C H 0.591341 0.541160 0.536169 0.056 Uiso 1 1 calc R U . . .

loop_
_atom_site_aniso_label
_atom_site_aniso_U_11
_atom_site_aniso_U_22
_atom_site_aniso_U_33
_atom_site_aniso_U_23
_atom_site_aniso_U_13
_atom_site_aniso_U_12
Rh1 0.01613(10) 0.01724(10) 0.01834(11) -0.00091(9) 0.00713(8) -0.00155(8)
S1 0.0221(3) 0.0255(3) 0.0280(4) -0.0099(3) 0.0144(3) -0.0067(3)
S2 0.0224(3) 0.0289(4) 0.0261(4) -0.0117(3) 0.0128(3) -0.0078(3)
Cl1 0.0316(4) 0.0276(4) 0.0326(4) 0.0112(3) 0.0113(3) 0.0050(3)
C1 0.0180(13) 0.0206(13) 0.0186(14) -0.0016(11) 0.0080(11) -0.0003(10)
C2 0.0209(14) 0.0319(16) 0.0223(16) -0.0014(13) 0.0110(12) 0.0037(12)
B3 0.0265(17) 0.0327(18) 0.0194(18) 0.0000(14) 0.0112(14) -0.0050(13)
B4 0.0302(17) 0.0234(17) 0.0286(19) 0.0010(15) 0.0120(15) -0.0057(14)
B5 0.0250(16) 0.0270(17) 0.0224(18) -0.0051(14) 0.0093(14) -0.0080(13)
B6 0.0189(15) 0.0332(18) 0.0224(18) 0.0032(15) 0.0061(14) 0.0023(13)
B7 0.0195(16) 0.057(2) 0.0233(19) -0.0020(17) 0.0105(14) -0.0062(15)
B8 0.037(2) 0.046(2) 0.028(2) 0.0041(18) 0.0139(17) -0.0146(17)
B9 0.037(2) 0.039(2) 0.032(2) -0.0102(17) 0.0168(17) -0.0203(16)
B10 0.0211(16) 0.050(2) 0.0224(19) -0.0032(17) 0.0073(14) -0.0097(15)
B11 0.0204(17) 0.053(2) 0.027(2) 0.0036(17) 0.0106(15) 0.0035(15)
B12 0.0263(18) 0.065(3) 0.026(2) -0.0017(19) 0.0112(16) -0.0176(17)
C3 0.0169(13) 0.0191(13) 0.0225(15) -0.0002(11) 0.0079(11) -0.0014(10)
C4 0.0205(13) 0.0198(14) 0.0234(16) 0.0006(11) 0.0111(12) -0.0042(10)
C5 0.0175(13) 0.0170(13) 0.0232(15) 0.0020(11) 0.0070(11) -0.0035(10)
C6 0.0206(13) 0.0131(12) 0.0277(16) 0.0008(11) 0.0087(12) -0.0023(10)
C7 0.0196(13) 0.0190(14) 0.0277(16) 0.0077(12) 0.0055(12) 0.0007(10)
C8 0.0229(14) 0.0278(15) 0.0189(15) 0.0034(12) 0.0076(12) -0.0063(11)
C9 0.0333(16) 0.0260(16) 0.0406(19) -0.0070(14) 0.0236(15) -0.0025(13)
C10 0.0206(14) 0.0262(15) 0.0269(17) -0.0014(13) 0.0037(12) -0.0014(11)
C11 0.0312(16) 0.0243(16) 0.047(2) -0.0090(14) 0.0180(15) -0.0004(12)
C12 0.0226(15) 0.0363(19) 0.045(2) 0.0158(16) 0.0057(15) 0.0050(13)
C13 0.0389(18) 0.048(2) 0.0209(17) -0.0017(15) 0.0092(14) -0.0153(15)

loop_
_atom_type_symbol
_atom_type_description
_atom_type_scat_dispersion_real
_atom_type_scat_dispersion_imag
_atom_type_scat_source
C C 0.0137 0.0067 'International Tables Vol C Tables 4.2.6.8 and 6.1.1.4'
H H 0.0000 0.0000 'International Tables Vol C Tables 4.2.6.8 and 6.1.1.4'
B B 0.0070 0.0029 'International Tables Vol C Tables 4.2.6.8 and 6.1.1.4'
Cl Cl 0.3281 0.5435 'International Tables Vol C Tables 4.2.6.8 and 6.1.1.4'
Rh Rh -0.0161 2.8414 'International Tables Vol C Tables 4.2.6.8 and 6.1.1.4'
S S 0.2925 0.4295 'International Tables Vol C Tables 4.2.6.8 and 6.1.1.4'

loop_
_geom_angle_atom_site_label_1
_geom_angle_atom_site_label_2
_geom_angle_atom_site_label_3
_geom_angle
_geom_angle_site_symmetry_1
_geom_angle_site_symmetry_3
_geom_angle_publ_flag
C7 Rh1 C4 65.42(11) . . ?
C7 Rh1 C8 39.07(11) . . ?
C4 Rh1 C8 38.70(10) . . ?
C7 Rh1 C6 39.17(11) . . ?
C4 Rh1 C6 64.76(11) . . ?
C8 Rh1 C6 64.94(11) . . ?
C7 Rh1 C5 64.85(10) . . ?
C4 Rh1 C5 38.83(11) . . ?
C8 Rh1 C5 64.61(11) . . ?
C6 Rh1 C5 37.96(10) . . ?
C7 Rh1 S1 108.98(8) . . ?
C4 Rh1 S1 118.73(8) . . ?
C8 Rh1 S1 96.59(8) . . ?
C6 Rh1 S1 146.46(8) . . ?
C5 Rh1 S1 157.54(8) . . ?
C7 Rh1 Cl1 159.22(8) . . ?
C4 Rh1 Cl1 99.90(8) . . ?
C8 Rh1 Cl1 134.87(8) . . ?
C6 Rh1 Cl1 122.31(8) . . ?
C5 Rh1 Cl1 94.43(7) . . ?
S1 Rh1 Cl1 90.80(3) . . ?
C7 Rh1 S2 99.66(8) . . ?
C4 Rh1 S2 163.25(8) . . ?
C8 Rh1 S2 132.34(8) . . ?
C6 Rh1 S2 99.00(8) . . ?
C5 Rh1 S2 129.29(8) . . ?
S1 Rh1 S2 72.15(2) . . ?
Cl1 Rh1 S2 92.29(3) . . ?
C3 S1 Rh1 87.06(10) . . ?
C3 S2 Rh1 86.15(10) . . ?
C3 C1 C2 116.7(2) . . ?
C3 C1 B5 121.7(2) . . ?
C2 C1 B5 110.4(2) . . ?
C3 C1 B4 123.3(2) . . ?
C2 C1 B4 110.5(2) . . ?
B5 C1 B4 63.01(19) . . ?
C3 C1 B6 114.8(2) . . ?
C2 C1 B6 61.31(18) . . ?
B5 C1 B6 62.20(19) . . ?
B4 C1 B6 114.4(2) . . ?
C3 C1 B3 117.1(2) . . ?
C2 C1 B3 61.16(19) . . ?
B5 C1 B3 114.6(2) . . ?
B4 C1 B3 62.5(2) . . ?
B6 C1 B3 114.5(2) . . ?
C1 C2 B11 112.3(2) . . ?
C1 C2 B7 112.0(3) . . ?
B11 C2 B7 63.4(2) . . ?
C1 C2 B3 61.94(18) . . ?
B11 C2 B3 115.8(3) . . ?
B7 C2 B3 62.8(2) . . ?
C1 C2 B6 61.79(18) . . ?
B11 C2 B6 62.9(2) . . ?
B7 C2 B6 115.5(2) . . ?
B3 C2 B6 115.5(2) . . ?
C1 C2 H2 117(2) . . ?
B11 C2 H2 120(2) . . ?
B7 C2 H2 120(2) . . ?
B3 C2 H2 116(2) . . ?
B6 C2 H2 116(2) . . ?
C2 B3 C1 56.90(17) . . ?
C2 B3 B8 104.0(3) . . ?
C1 B3 B8 104.3(2) . . ?
C2 B3 B7 58.1(2) . . ?
C1 B3 B7 104.3(2) . . ?
B8 B3 B7 60.2(2) . . ?
C2 B3 B4 103.5(2) . . ?
C1 B3 B4 57.89(18) . . ?
B8 B3 B4 60.2(2) . . ?
B7 B3 B4 107.8(2) . . ?
C2 B3 H3 125.4 . . ?
C1 B3 H3 124.9 . . ?
B8 B3 H3 122.9 . . ?
B7 B3 H3 122.2 . . ?
B4 B3 H3 122.6 . . ?
C1 B4 B9 104.4(3) . . ?
C1 B4 B5 58.49(18) . . ?
B9 B4 B5 59.8(2) . . ?
C1 B4 B8 105.1(3) . . ?
B9 B4 B8 60.3(2) . . ?
B5 B4 B8 108.3(3) . . ?
C1 B4 B3 59.58(18) . . ?
B9 B4 B3 107.8(3) . . ?
B5 B4 B3 108.5(2) . . ?
B8 B4 B3 59.5(2) . . ?
C1 B4 H4 124.6 . . ?
B9 B4 H4 122.6 . . ?
B5 B4 H4 121.4 . . ?
B8 B4 H4 122.2 . . ?
B3 B4 H4 121.3 . . ?
C1 B5 B9 104.6(3) . . ?
C1 B5 B6 59.68(18) . . ?
B9 B5 B6 107.9(3) . . ?
C1 B5 B4 58.50(18) . . ?
B9 B5 B4 60.1(2) . . ?
B6 B5 B4 108.7(3) . . ?
C1 B5 B10 104.7(2) . . ?
B9 B5 B10 60.3(2) . . ?
B6 B5 B10 59.1(2) . . ?
B4 B5 B10 108.3(3) . . ?
C1 B5 H5 124.6 . . ?
B9 B5 H5 122.4 . . ?
B6 B5 H5 121.3 . . ?
B4 B5 H5 121.2 . . ?
B10 B5 H5 122.6 . . ?
C2 B6 C1 56.90(17) . . ?
C2 B6 B10 103.6(3) . . ?
C1 B6 B10 104.7(2) . . ?
C2 B6 B5 103.7(2) . . ?
C1 B6 B5 58.12(18) . . ?
B10 B6 B5 60.8(2) . . ?
C2 B6 B11 57.56(19) . . ?
C1 B6 B11 104.1(2) . . ?
B10 B6 B11 60.1(2) . . ?
B5 B6 B11 108.3(3) . . ?
C2 B6 H6 125.7 . . ?
C1 B6 H6 124.8 . . ?
B10 B6 H6 122.8 . . ?
B5 B6 H6 122.1 . . ?
B11 B6 H6 122.4 . . ?
C2 B7 B12 103.8(3) . . ?
C2 B7 B11 58.0(2) . . ?
B12 B7 B11 60.0(2) . . ?
C2 B7 B8 104.3(3) . . ?
B12 B7 B8 60.8(2) . . ?
B11 B7 B8 108.6(3) . . ?
C2 B7 B3 59.19(19) . . ?
B12 B7 B3 108.3(3) . . ?
B11 B7 B3 108.3(3) . . ?
B8 B7 B3 59.5(2) . . ?
C2 B7 H7 125.4 . . ?
B12 B7 H7 122.3 . . ?
B11 B7 H7 121.4 . . ?
B8 B7 H7 122.1 . . ?
B3 B7 H7 121.2 . . ?
B3 B8 B4 60.3(2) . . ?
B3 B8 B7 60.2(2) . . ?
B4 B8 B7 107.9(3) . . ?
B3 B8 B9 108.0(3) . . ?
B4 B8 B9 59.8(2) . . ?
B7 B8 B9 107.1(3) . . ?
B3 B8 B12 107.6(3) . . ?
B4 B8 B12 107.4(3) . . ?
B7 B8 B12 59.3(2) . . ?
B9 B8 B12 59.6(2) . . ?
B3 B8 H8 121.4 . . ?
B4 B8 H8 121.7 . . ?
B7 B8 H8 122.1 . . ?
B9 B8 H8 122.1 . . ?
B12 B8 H8 122.4 . . ?
B5 B9 B4 60.2(2) . . ?
B5 B9 B12 108.1(3) . . ?
B4 B9 B12 108.2(3) . . ?
B5 B9 B10 60.2(2) . . ?
B4 B9 B10 108.2(3) . . ?
B12 B9 B10 59.8(2) . . ?
B5 B9 B8 108.3(2) . . ?
B4 B9 B8 59.9(2) . . ?
B12 B9 B8 60.4(2) . . ?
B10 B9 B8 108.4(3) . . ?
B5 B9 H9 121.5 . . ?
B4 B9 H9 121.7 . . ?
B12 B9 H9 121.6 . . ?
B10 B9 H9 121.6 . . ?
B8 B9 H9 121.4 . . ?
B6 B10 B11 60.6(2) . . ?
B6 B10 B12 108.6(3) . . ?
B11 B10 B12 59.9(2) . . ?
B6 B10 B5 60.14(19) . . ?
B11 B10 B5 108.2(2) . . ?
B12 B10 B5 107.6(3) . . ?
B6 B10 B9 108.0(2) . . ?
B11 B10 B9 107.8(3) . . ?
B12 B10 B9 59.9(2) . . ?
B5 B10 B9 59.5(2) . . ?
B6 B10 H10 121.2 . . ?
B11 B10 H10 121.5 . . ?
B12 B10 H10 121.7 . . ?
B5 B10 H10 122.0 . . ?
B9 B10 H10 122.0 . . ?
C2 B11 B10 104.4(2) . . ?
C2 B11 B12 104.1(3) . . ?
B10 B11 B12 60.2(2) . . ?
C2 B11 B6 59.51(19) . . ?
B10 B11 B6 59.2(2) . . ?
B12 B11 B6 107.7(3) . . ?
C2 B11 B7 58.63(19) . . ?
B10 B11 B7 108.1(3) . . ?
B12 B11 B7 59.7(2) . . ?
B6 B11 B7 108.8(2) . . ?
C2 B11 H11 124.8 . . ?
B10 B11 H11 122.6 . . ?
B12 B11 H11 122.7 . . ?
B6 B11 H11 121.2 . . ?
B7 B11 H11 121.2 . . ?
B7 B12 B11 60.3(2) . . ?
B7 B12 B10 108.3(3) . . ?
B11 B12 B10 59.8(2) . . ?
B7 B12 B9 108.0(3) . . ?
B11 B12 B9 108.0(3) . . ?
B10 B12 B9 60.3(2) . . ?
B7 B12 B8 60.0(2) . . ?
B11 B12 B8 108.3(3) . . ?
B10 B12 B8 108.4(3) . . ?
B9 B12 B8 60.0(2) . . ?
B7 B12 H12 121.6 . . ?
B11 B12 H12 121.6 . . ?
B10 B12 H12 121.5 . . ?
B9 B12 H12 121.7 . . ?
B8 B12 H12 121.6 . . ?
C1 C3 S1 122.0(2) . . ?
C1 C3 S2 123.4(2) . . ?
S1 C3 S2 114.56(15) . . ?
C8 C4 C5 107.7(2) . . ?
C8 C4 C9 127.2(3) . . ?
C5 C4 C9 124.8(3) . . ?
C8 C4 Rh1 70.72(15) . . ?
C5 C4 Rh1 71.44(15) . . ?
C9 C4 Rh1 128.1(2) . . ?
C6 C5 C4 108.4(2) . . ?
C6 C5 C10 127.1(3) . . ?
C4 C5 C10 124.4(2) . . ?
C6 C5 Rh1 70.65(15) . . ?
C4 C5 Rh1 69.73(14) . . ?
C10 C5 Rh1 125.7(2) . . ?
C5 C6 C7 108.0(2) . . ?
C5 C6 C11 125.7(3) . . ?
C7 C6 C11 126.2(3) . . ?
C5 C6 Rh1 71.39(15) . . ?
C7 C6 Rh1 68.85(15) . . ?
C11 C6 Rh1 126.8(2) . . ?
C8 C7 C6 107.9(2) . . ?
C8 C7 C12 126.1(3) . . ?
C6 C7 C12 125.8(3) . . ?
C8 C7 Rh1 71.62(16) . . ?
C6 C7 Rh1 71.99(15) . . ?
C12 C7 Rh1 125.5(2) . . ?
C4 C8 C7 107.9(3) . . ?
C4 C8 C13 126.9(3) . . ?
C7 C8 C13 125.2(3) . . ?
C4 C8 Rh1 70.57(16) . . ?
C7 C8 Rh1 69.31(16) . . ?
C13 C8 Rh1 125.1(2) . . ?
C4 C9 H9A 109.5 . . ?
C4 C9 H9B 109.5 . . ?
H9A C9 H9B 109.5 . . ?
C4 C9 H9C 109.5 . . ?
H9A C9 H9C 109.5 . . ?
H9B C9 H9C 109.5 . . ?
C5 C10 H10A 109.5 . . ?
C5 C10 H10B 109.5 . . ?
H10A C10 H10B 109.5 . . ?
C5 C10 H10C 109.5 . . ?
H10A C10 H10C 109.5 . . ?
H10B C10 H10C 109.5 . . ?
C6 C11 H11A 109.5 . . ?
C6 C11 H11B 109.5 . . ?
H11A C11 H11B 109.5 . . ?
C6 C11 H11C 109.5 . . ?
H11A C11 H11C 109.5 . . ?
H11B C11 H11C 109.5 . . ?
C7 C12 H12A 109.5 . . ?
C7 C12 H12B 109.5 . . ?
H12A C12 H12B 109.5 . . ?
C7 C12 H12C 109.5 . . ?
H12A C12 H12C 109.5 . . ?
H12B C12 H12C 109.5 . . ?
C8 C13 H13A 109.5 . . ?
C8 C13 H13B 109.5 . . ?
H13A C13 H13B 109.5 . . ?
C8 C13 H13C 109.5 . . ?
H13A C13 H13C 109.5 . . ?
H13B C13 H13C 109.5 . . ?

loop_
_geom_bond_atom_site_label_1
_geom_bond_atom_site_label_2
_geom_bond_distance
_geom_bond_site_symmetry_2
_geom_bond_publ_flag
Rh1 C7 2.138(3) . ?
Rh1 C4 2.167(3) . ?
Rh1 C8 2.169(3) . ?
Rh1 C6 2.180(3) . ?
Rh1 C5 2.190(3) . ?
Rh1 S1 2.3797(7) . ?
Rh1 Cl1 2.3868(7) . ?
Rh1 S2 2.4049(7) . ?
S1 C3 1.672(3) . ?
S2 C3 1.676(3) . ?
C1 C3 1.502(4) . ?
C1 C2 1.645(4) . ?
C1 B5 1.702(4) . ?
C1 B4 1.702(4) . ?
C1 B6 1.730(4) . ?
C1 B3 1.733(5) . ?
C2 B11 1.687(5) . ?
C2 B7 1.699(5) . ?
C2 B3 1.720(5) . ?
C2 B6 1.722(5) . ?
C2 H2 0.93(4) . ?
B3 B8 1.768(5) . ?
B3 B7 1.780(5) . ?
B3 B4 1.783(5) . ?
B3 H3 1.1200 . ?
B4 B9 1.777(5) . ?
B4 B5 1.779(5) . ?
B4 B8 1.780(5) . ?
B4 H4 1.1200 . ?
B5 B9 1.772(5) . ?
B5 B6 1.773(5) . ?
B5 B10 1.784(5) . ?
B5 H5 1.1200 . ?
B6 B10 1.754(5) . ?
B6 B11 1.780(5) . ?
B6 H6 1.1200 . ?
B7 B12 1.768(6) . ?
B7 B11 1.780(5) . ?
B7 B8 1.780(6) . ?
B7 H7 1.1200 . ?
B8 B9 1.787(6) . ?
B8 B12 1.795(6) . ?
B8 H8 1.1200 . ?
B9 B12 1.779(6) . ?
B9 B10 1.786(6) . ?
B9 H9 1.1200 . ?
B10 B11 1.771(6) . ?
B10 B12 1.778(6) . ?
B10 H10 1.1200 . ?
B11 B12 1.773(6) . ?
B11 H11 1.1200 . ?
B12 H12 1.1200 . ?
C4 C8 1.437(4) . ?
C4 C5 1.448(4) . ?
C4 C9 1.500(4) . ?
C5 C6 1.421(4) . ?
C5 C10 1.490(4) . ?
C6 C7 1.448(4) . ?
C6 C11 1.491(4) . ?
C7 C8 1.441(4) . ?
C7 C12 1.507(4) . ?
C8 C13 1.485(4) . ?
C9 H9A 0.9800 . ?
C9 H9B 0.9800 . ?
C9 H9C 0.9800 . ?
C10 H10A 0.9800 . ?
C10 H10B 0.9800 . ?
C10 H10C 0.9800 . ?
C11 H11A 0.9800 . ?
C11 H11B 0.9800 . ?
C11 H11C 0.9800 . ?
C12 H12A 0.9800 . ?
C12 H12B 0.9800 . ?
C12 H12C 0.9800 . ?
C13 H13A 0.9800 . ?
C13 H13B 0.9800 . ?
C13 H13C 0.9800 . ?

loop_
_geom_torsion_atom_site_label_1
_geom_torsion_atom_site_label_2
_geom_torsion_atom_site_label_3
_geom_torsion_atom_site_label_4
_geom_torsion
_geom_torsion_site_symmetry_1
_geom_torsion_site_symmetry_2
_geom_torsion_site_symmetry_3
_geom_torsion_site_symmetry_4
_geom_torsion_publ_flag
C3 C1 C2 B11 -143.9(3) . . . . ?
B5 C1 C2 B11 0.7(3) . . . . ?
B4 C1 C2 B11 68.5(3) . . . . ?
B6 C1 C2 B11 -38.9(2) . . . . ?
B3 C1 C2 B11 108.3(3) . . . . ?
C3 C1 C2 B7 146.9(3) . . . . ?
B5 C1 C2 B7 -68.5(3) . . . . ?
B4 C1 C2 B7 -0.7(3) . . . . ?
B6 C1 C2 B7 -108.0(3) . . . . ?
B3 C1 C2 B7 39.1(2) . . . . ?
C3 C1 C2 B3 107.8(3) . . . . ?
B5 C1 C2 B3 -107.6(2) . . . . ?
B4 C1 C2 B3 -39.8(2) . . . . ?
B6 C1 C2 B3 -147.2(2) . . . . ?
C3 C1 C2 B6 -105.0(3) . . . . ?
B5 C1 C2 B6 39.6(2) . . . . ?
B4 C1 C2 B6 107.4(2) . . . . ?
B3 C1 C2 B6 147.2(2) . . . . ?
B11 C2 B3 C1 -102.7(3) . . . . ?
B7 C2 B3 C1 -138.8(3) . . . . ?
B6 C2 B3 C1 -32.0(2) . . . . ?
C1 C2 B3 B8 98.2(3) . . . . ?
B11 C2 B3 B8 -4.6(3) . . . . ?
B7 C2 B3 B8 -40.7(2) . . . . ?
B6 C2 B3 B8 66.2(3) . . . . ?
C1 C2 B3 B7 138.8(3) . . . . ?
B11 C2 B3 B7 36.1(3) . . . . ?
B6 C2 B3 B7 106.9(3) . . . . ?
C1 C2 B3 B4 36.1(2) . . . . ?
B11 C2 B3 B4 -66.7(3) . . . . ?
B7 C2 B3 B4 -102.8(3) . . . . ?
B6 C2 B3 B4 4.1(3) . . . . ?
C3 C1 B3 C2 -107.2(3) . . . . ?
B5 C1 B3 C2 100.7(3) . . . . ?
B4 C1 B3 C2 137.5(2) . . . . ?
B6 C1 B3 C2 31.5(2) . . . . ?
C3 C1 B3 B8 155.3(3) . . . . ?
C2 C1 B3 B8 -97.5(3) . . . . ?
B5 C1 B3 B8 3.1(3) . . . . ?
B4 C1 B3 B8 39.9(2) . . . . ?
B6 C1 B3 B8 -66.1(3) . . . . ?
C3 C1 B3 B7 -142.3(2) . . . . ?
C2 C1 B3 B7 -35.2(2) . . . . ?
B5 C1 B3 B7 65.5(3) . . . . ?
B4 C1 B3 B7 102.3(3) . . . . ?
B6 C1 B3 B7 -3.7(3) . . . . ?
C3 C1 B3 B4 115.4(3) . . . . ?
C2 C1 B3 B4 -137.5(2) . . . . ?
B5 C1 B3 B4 -36.8(2) . . . . ?
B6 C1 B3 B4 -106.0(3) . . . . ?
C3 C1 B4 B9 151.7(3) . . . . ?
C2 C1 B4 B9 -63.2(3) . . . . ?
B5 C1 B4 B9 39.9(2) . . . . ?
B6 C1 B4 B9 3.7(3) . . . . ?
B3 C1 B4 B9 -102.4(3) . . . . ?
C3 C1 B4 B5 111.8(3) . . . . ?
C2 C1 B4 B5 -103.1(2) . . . . ?
B6 C1 B4 B5 -36.3(2) . . . . ?
B3 C1 B4 B5 -142.3(2) . . . . ?
C3 C1 B4 B8 -145.7(3) . . . . ?
C2 C1 B4 B8 -0.6(3) . . . . ?
B5 C1 B4 B8 102.5(3) . . . . ?
B6 C1 B4 B8 66.3(3) . . . . ?
B3 C1 B4 B8 -39.8(2) . . . . ?
C3 C1 B4 B3 -105.9(3) . . . . ?
C2 C1 B4 B3 39.2(2) . . . . ?
B5 C1 B4 B3 142.3(2) . . . . ?
B6 C1 B4 B3 106.0(3) . . . . ?
C2 B3 B4 C1 -35.60(19) . . . . ?
B8 B3 B4 C1 -134.2(3) . . . . ?
B7 B3 B4 C1 -96.0(3) . . . . ?
C2 B3 B4 B9 61.0(3) . . . . ?
C1 B3 B4 B9 96.6(3) . . . . ?
B8 B3 B4 B9 -37.6(3) . . . . ?
B7 B3 B4 B9 0.6(3) . . . . ?
C2 B3 B4 B5 -2.3(3) . . . . ?
C1 B3 B4 B5 33.3(2) . . . . ?
B8 B3 B4 B5 -100.8(3) . . . . ?
B7 B3 B4 B5 -62.6(3) . . . . ?
C2 B3 B4 B8 98.6(3) . . . . ?
C1 B3 B4 B8 134.2(3) . . . . ?
B7 B3 B4 B8 38.2(3) . . . . ?
C3 C1 B5 B9 -154.2(3) . . . . ?
C2 C1 B5 B9 63.2(3) . . . . ?
B4 C1 B5 B9 -40.1(2) . . . . ?
B6 C1 B5 B9 102.4(3) . . . . ?
B3 C1 B5 B9 -3.5(3) . . . . ?
C3 C1 B5 B6 103.4(3) . . . . ?
C2 C1 B5 B6 -39.2(2) . . . . ?
B4 C1 B5 B6 -142.5(2) . . . . ?
B3 C1 B5 B6 -105.9(3) . . . . ?
C3 C1 B5 B4 -114.1(3) . . . . ?
C2 C1 B5 B4 103.3(3) . . . . ?
B6 C1 B5 B4 142.5(2) . . . . ?
B3 C1 B5 B4 36.6(2) . . . . ?
C3 C1 B5 B10 143.2(3) . . . . ?
C2 C1 B5 B10 0.6(3) . . . . ?
B4 C1 B5 B10 -102.7(3) . . . . ?
B6 C1 B5 B10 39.8(2) . . . . ?
B3 C1 B5 B10 -66.0(3) . . . . ?
B9 B4 B5 C1 -134.0(3) . . . . ?
B8 B4 B5 C1 -96.8(3) . . . . ?
B3 B4 B5 C1 -33.8(2) . . . . ?
C1 B4 B5 B9 134.0(3) . . . . ?
B8 B4 B5 B9 37.2(3) . . . . ?
B3 B4 B5 B9 100.2(3) . . . . ?
C1 B4 B5 B6 33.7(2) . . . . ?
B9 B4 B5 B6 -100.3(3) . . . . ?
B8 B4 B5 B6 -63.2(3) . . . . ?
B3 B4 B5 B6 -0.1(3) . . . . ?
C1 B4 B5 B10 96.4(3) . . . . ?
B9 B4 B5 B10 -37.6(3) . . . . ?
B8 B4 B5 B10 -0.5(3) . . . . ?
B3 B4 B5 B10 62.6(3) . . . . ?
B11 C2 B6 C1 139.3(3) . . . . ?
B7 C2 B6 C1 102.5(3) . . . . ?
B3 C2 B6 C1 32.0(2) . . . . ?
C1 C2 B6 B10 -98.9(2) . . . . ?
B11 C2 B6 B10 40.4(2) . . . . ?
B7 C2 B6 B10 3.6(3) . . . . ?
B3 C2 B6 B10 -66.9(3) . . . . ?
C1 C2 B6 B5 -36.2(2) . . . . ?
B11 C2 B6 B5 103.1(3) . . . . ?
B7 C2 B6 B5 66.3(3) . . . . ?
B3 C2 B6 B5 -4.2(3) . . . . ?
C1 C2 B6 B11 -139.3(3) . . . . ?
B7 C2 B6 B11 -36.8(3) . . . . ?
B3 C2 B6 B11 -107.3(3) . . . . ?
C3 C1 B6 C2 108.2(3) . . . . ?
B5 C1 B6 C2 -137.5(2) . . . . ?
B4 C1 B6 C2 -101.0(3) . . . . ?
B3 C1 B6 C2 -31.4(2) . . . . ?
C3 C1 B6 B10 -154.9(3) . . . . ?
C2 C1 B6 B10 96.9(3) . . . . ?
B5 C1 B6 B10 -40.7(2) . . . . ?
B4 C1 B6 B10 -4.1(3) . . . . ?
B3 C1 B6 B10 65.4(3) . . . . ?
C3 C1 B6 B5 -114.3(3) . . . . ?
C2 C1 B6 B5 137.5(2) . . . . ?
B4 C1 B6 B5 36.6(2) . . . . ?
B3 C1 B6 B5 106.1(3) . . . . ?
C3 C1 B6 B11 142.8(3) . . . . ?
C2 C1 B6 B11 34.6(2) . . . . ?
B5 C1 B6 B11 -103.0(3) . . . . ?
B4 C1 B6 B11 -66.4(3) . . . . ?
B3 C1 B6 B11 3.1(3) . . . . ?
C1 B5 B6 C2 35.6(2) . . . . ?
B9 B5 B6 C2 -61.2(3) . . . . ?
B4 B5 B6 C2 2.4(3) . . . . ?
B10 B5 B6 C2 -98.2(3) . . . . ?
B9 B5 B6 C1 -96.8(3) . . . . ?
B4 B5 B6 C1 -33.2(2) . . . . ?
B10 B5 B6 C1 -133.8(3) . . . . ?
C1 B5 B6 B10 133.8(3) . . . . ?
B9 B5 B6 B10 36.9(3) . . . . ?
B4 B5 B6 B10 100.6(3) . . . . ?
C1 B5 B6 B11 95.5(3) . . . . ?
B9 B5 B6 B11 -1.3(3) . . . . ?
B4 B5 B6 B11 62.3(3) . . . . ?
B10 B5 B6 B11 -38.2(2) . . . . ?
C1 C2 B7 B12 64.5(3) . . . . ?
B11 C2 B7 B12 -40.4(3) . . . . ?
B3 C2 B7 B12 103.3(3) . . . . ?
B6 C2 B7 B12 -3.7(4) . . . . ?
C1 C2 B7 B11 104.8(3) . . . . ?
B3 C2 B7 B11 143.6(3) . . . . ?
B6 C2 B7 B11 36.6(3) . . . . ?
C1 C2 B7 B8 1.6(3) . . . . ?
B11 C2 B7 B8 -103.2(3) . . . . ?
B3 C2 B7 B8 40.4(2) . . . . ?
B6 C2 B7 B8 -66.6(3) . . . . ?
C1 C2 B7 B3 -38.8(2) . . . . ?
B11 C2 B7 B3 -143.6(3) . . . . ?
B6 C2 B7 B3 -107.0(3) . . . . ?
C1 B3 B7 C2 34.7(2) . . . . ?
B8 B3 B7 C2 133.2(3) . . . . ?
B4 B3 B7 C2 95.0(3) . . . . ?
C2 B3 B7 B12 -95.5(3) . . . . ?
C1 B3 B7 B12 -60.8(3) . . . . ?
B8 B3 B7 B12 37.7(3) . . . . ?
B4 B3 B7 B12 -0.5(3) . . . . ?
C2 B3 B7 B11 -32.0(2) . . . . ?
C1 B3 B7 B11 2.7(3) . . . . ?
B8 B3 B7 B11 101.3(3) . . . . ?
B4 B3 B7 B11 63.1(3) . . . . ?
C2 B3 B7 B8 -133.2(3) . . . . ?
C1 B3 B7 B8 -98.6(3) . . . . ?
B4 B3 B7 B8 -38.2(2) . . . . ?
C2 B3 B8 B4 -97.7(3) . . . . ?
C1 B3 B8 B4 -38.8(2) . . . . ?
B7 B3 B8 B4 -137.2(3) . . . . ?
C2 B3 B8 B7 39.6(2) . . . . ?
C1 B3 B8 B7 98.4(3) . . . . ?
B4 B3 B8 B7 137.2(3) . . . . ?
C2 B3 B8 B9 -60.3(3) . . . . ?
C1 B3 B8 B9 -1.4(3) . . . . ?
B7 B3 B8 B9 -99.8(3) . . . . ?
B4 B3 B8 B9 37.4(3) . . . . ?
C2 B3 B8 B12 2.6(3) . . . . ?
C1 B3 B8 B12 61.5(3) . . . . ?
B7 B3 B8 B12 -36.9(3) . . . . ?
B4 B3 B8 B12 100.3(3) . . . . ?
C1 B4 B8 B3 39.8(2) . . . . ?
B9 B4 B8 B3 138.0(3) . . . . ?
B5 B4 B8 B3 101.1(3) . . . . ?
C1 B4 B8 B7 1.6(3) . . . . ?
B9 B4 B8 B7 99.7(3) . . . . ?
B5 B4 B8 B7 62.8(3) . . . . ?
B3 B4 B8 B7 -38.3(2) . . . . ?
C1 B4 B8 B9 -98.2(3) . . . . ?
B5 B4 B8 B9 -36.9(3) . . . . ?
B3 B4 B8 B9 -138.0(3) . . . . ?
C1 B4 B8 B12 -61.0(3) . . . . ?
B9 B4 B8 B12 37.2(3) . . . . ?
B5 B4 B8 B12 0.3(3) . . . . ?
B3 B4 B8 B12 -100.8(3) . . . . ?
C2 B7 B8 B3 -40.2(2) . . . . ?
B12 B7 B8 B3 -138.2(3) . . . . ?
B11 B7 B8 B3 -100.8(3) . . . . ?
C2 B7 B8 B4 -1.9(3) . . . . ?
B12 B7 B8 B4 -99.9(3) . . . . ?
B11 B7 B8 B4 -62.4(3) . . . . ?
B3 B7 B8 B4 38.3(2) . . . . ?
C2 B7 B8 B9 61.1(3) . . . . ?
B12 B7 B8 B9 -36.9(2) . . . . ?
B11 B7 B8 B9 0.5(3) . . . . ?
B3 B7 B8 B9 101.3(3) . . . . ?
C2 B7 B8 B12 98.0(3) . . . . ?
B11 B7 B8 B12 37.5(2) . . . . ?
B3 B7 B8 B12 138.2(3) . . . . ?
C1 B5 B9 B4 39.3(2) . . . . ?
B6 B5 B9 B4 101.7(3) . . . . ?
B10 B5 B9 B4 138.1(3) . . . . ?
C1 B5 B9 B12 -61.6(3) . . . . ?
B6 B5 B9 B12 0.7(3) . . . . ?
B4 B5 B9 B12 -101.0(3) . . . . ?
B10 B5 B9 B12 37.1(3) . . . . ?
C1 B5 B9 B10 -98.8(3) . . . . ?
B6 B5 B9 B10 -36.4(2) . . . . ?
B4 B5 B9 B10 -138.1(3) . . . . ?
C1 B5 B9 B8 2.4(3) . . . . ?
B6 B5 B9 B8 64.7(3) . . . . ?
B4 B5 B9 B8 -37.0(3) . . . . ?
B10 B5 B9 B8 101.1(3) . . . . ?
C1 B4 B9 B5 -39.3(2) . . . . ?
B8 B4 B9 B5 -138.7(3) . . . . ?
B3 B4 B9 B5 -101.5(3) . . . . ?
C1 B4 B9 B12 61.6(3) . . . . ?
B5 B4 B9 B12 100.9(3) . . . . ?
B8 B4 B9 B12 -37.8(3) . . . . ?
B3 B4 B9 B12 -0.5(3) . . . . ?
C1 B4 B9 B10 -1.7(3) . . . . ?
B5 B4 B9 B10 37.6(2) . . . . ?
B8 B4 B9 B10 -101.1(3) . . . . ?
B3 B4 B9 B10 -63.9(3) . . . . ?
C1 B4 B9 B8 99.4(3) . . . . ?
B5 B4 B9 B8 138.7(3) . . . . ?
B3 B4 B9 B8 37.2(3) . . . . ?
B3 B8 B9 B5 -0.6(4) . . . . ?
B4 B8 B9 B5 37.1(3) . . . . ?
B7 B8 B9 B5 -64.1(3) . . . . ?
B12 B8 B9 B5 -100.9(3) . . . . ?
B3 B8 B9 B4 -37.7(3) . . . . ?
B7 B8 B9 B4 -101.2(3) . . . . ?
B12 B8 B9 B4 -138.0(3) . . . . ?
B3 B8 B9 B12 100.3(3) . . . . ?
B4 B8 B9 B12 138.0(3) . . . . ?
B7 B8 B9 B12 36.8(2) . . . . ?
B3 B8 B9 B10 63.2(3) . . . . ?
B4 B8 B9 B10 100.9(3) . . . . ?
B7 B8 B9 B10 -0.3(3) . . . . ?
B12 B8 B9 B10 -37.1(2) . . . . ?
C2 B6 B10 B11 -39.1(2) . . . . ?
C1 B6 B10 B11 -98.0(3) . . . . ?
B5 B6 B10 B11 -137.3(3) . . . . ?
C2 B6 B10 B12 -1.9(3) . . . . ?
C1 B6 B10 B12 -60.7(3) . . . . ?
B5 B6 B10 B12 -100.1(3) . . . . ?
B11 B6 B10 B12 37.2(3) . . . . ?
C2 B6 B10 B5 98.2(2) . . . . ?
C1 B6 B10 B5 39.4(2) . . . . ?
B11 B6 B10 B5 137.3(3) . . . . ?
C2 B6 B10 B9 61.6(3) . . . . ?
C1 B6 B10 B9 2.7(3) . . . . ?
B5 B6 B10 B9 -36.6(3) . . . . ?
B11 B6 B10 B9 100.7(3) . . . . ?
C1 B5 B10 B6 -40.1(2) . . . . ?
B9 B5 B10 B6 -138.8(3) . . . . ?
B4 B5 B10 B6 -101.3(3) . . . . ?
C1 B5 B10 B11 -1.7(3) . . . . ?
B9 B5 B10 B11 -100.4(3) . . . . ?
B6 B5 B10 B11 38.4(3) . . . . ?
B4 B5 B10 B11 -62.8(3) . . . . ?
C1 B5 B10 B12 61.6(3) . . . . ?
B9 B5 B10 B12 -37.0(3) . . . . ?
B6 B5 B10 B12 101.8(3) . . . . ?
B4 B5 B10 B12 0.5(3) . . . . ?
C1 B5 B10 B9 98.7(3) . . . . ?
B6 B5 B10 B9 138.8(3) . . . . ?
B4 B5 B10 B9 37.5(2) . . . . ?
B5 B9 B10 B6 36.9(2) . . . . ?
B4 B9 B10 B6 -0.7(4) . . . . ?
B12 B9 B10 B6 -101.5(3) . . . . ?
B8 B9 B10 B6 -64.1(3) . . . . ?
B5 B9 B10 B11 101.0(3) . . . . ?
B4 B9 B10 B11 63.4(3) . . . . ?
B12 B9 B10 B11 -37.4(2) . . . . ?
B8 B9 B10 B11 0.0(3) . . . . ?
B5 B9 B10 B12 138.4(3) . . . . ?
B4 B9 B10 B12 100.8(3) . . . . ?
B8 B9 B10 B12 37.4(2) . . . . ?
B4 B9 B10 B5 -37.6(2) . . . . ?
B12 B9 B10 B5 -138.4(3) . . . . ?
B8 B9 B10 B5 -101.0(3) . . . . ?
C1 C2 B11 B10 -1.7(3) . . . . ?
B7 C2 B11 B10 102.6(3) . . . . ?
B3 C2 B11 B10 66.8(3) . . . . ?
B6 C2 B11 B10 -40.1(2) . . . . ?
C1 C2 B11 B12 -64.1(3) . . . . ?
B7 C2 B11 B12 40.3(3) . . . . ?
B3 C2 B11 B12 4.4(4) . . . . ?
B6 C2 B11 B12 -102.5(3) . . . . ?
C1 C2 B11 B6 38.4(2) . . . . ?
B7 C2 B11 B6 142.8(3) . . . . ?
B3 C2 B11 B6 106.9(3) . . . . ?
C1 C2 B11 B7 -104.4(3) . . . . ?
B3 C2 B11 B7 -35.9(3) . . . . ?
B6 C2 B11 B7 -142.8(3) . . . . ?
B6 B10 B11 C2 40.3(2) . . . . ?
B12 B10 B11 C2 -98.2(3) . . . . ?
B5 B10 B11 C2 2.1(3) . . . . ?
B9 B10 B11 C2 -60.8(3) . . . . ?
B6 B10 B11 B12 138.5(3) . . . . ?
B5 B10 B11 B12 100.3(3) . . . . ?
B9 B10 B11 B12 37.4(2) . . . . ?
B12 B10 B11 B6 -138.5(3) . . . . ?
B5 B10 B11 B6 -38.2(2) . . . . ?
B9 B10 B11 B6 -101.1(3) . . . . ?
B6 B10 B11 B7 101.5(3) . . . . ?
B12 B10 B11 B7 -37.0(2) . . . . ?
B5 B10 B11 B7 63.3(3) . . . . ?
B9 B10 B11 B7 0.4(3) . . . . ?
C1 B6 B11 C2 -34.3(2) . . . . ?
B10 B6 B11 C2 -133.4(3) . . . . ?
B5 B6 B11 C2 -94.9(3) . . . . ?
C2 B6 B11 B10 133.4(3) . . . . ?
C1 B6 B11 B10 99.1(3) . . . . ?
B5 B6 B11 B10 38.5(2) . . . . ?
C2 B6 B11 B12 96.3(3) . . . . ?
C1 B6 B11 B12 62.0(3) . . . . ?
B10 B6 B11 B12 -37.1(3) . . . . ?
B5 B6 B11 B12 1.4(3) . . . . ?
C2 B6 B11 B7 33.1(2) . . . . ?
C1 B6 B11 B7 -1.2(3) . . . . ?
B10 B6 B11 B7 -100.3(3) . . . . ?
B5 B6 B11 B7 -61.8(3) . . . . ?
B12 B7 B11 C2 133.4(3) . . . . ?
B8 B7 B11 C2 95.6(3) . . . . ?
B3 B7 B11 C2 32.5(2) . . . . ?
C2 B7 B11 B10 -96.2(3) . . . . ?
B12 B7 B11 B10 37.2(3) . . . . ?
B8 B7 B11 B10 -0.6(3) . . . . ?
B3 B7 B11 B10 -63.7(3) . . . . ?
C2 B7 B11 B12 -133.4(3) . . . . ?
B8 B7 B11 B12 -37.8(3) . . . . ?
B3 B7 B11 B12 -101.0(3) . . . . ?
C2 B7 B11 B6 -33.4(2) . . . . ?
B12 B7 B11 B6 100.0(3) . . . . ?
B8 B7 B11 B6 62.2(3) . . . . ?
B3 B7 B11 B6 -0.9(4) . . . . ?
C2 B7 B12 B11 39.3(2) . . . . ?
B8 B7 B12 B11 138.2(3) . . . . ?
B3 B7 B12 B11 101.0(3) . . . . ?
C2 B7 B12 B10 2.2(4) . . . . ?
B11 B7 B12 B10 -37.1(3) . . . . ?
B8 B7 B12 B10 101.1(3) . . . . ?
B3 B7 B12 B10 63.9(4) . . . . ?
C2 B7 B12 B9 -61.6(3) . . . . ?
B11 B7 B12 B9 -100.9(3) . . . . ?
B8 B7 B12 B9 37.3(3) . . . . ?
B3 B7 B12 B9 0.1(4) . . . . ?
C2 B7 B12 B8 -98.9(3) . . . . ?
B11 B7 B12 B8 -138.2(3) . . . . ?
B3 B7 B12 B8 -37.2(2) . . . . ?
C2 B11 B12 B7 -39.7(2) . . . . ?
B10 B11 B12 B7 -138.5(3) . . . . ?
B6 B11 B12 B7 -101.8(3) . . . . ?
C2 B11 B12 B10 98.7(3) . . . . ?
B6 B11 B12 B10 36.7(2) . . . . ?
B7 B11 B12 B10 138.5(3) . . . . ?
C2 B11 B12 B9 61.1(3) . . . . ?
B10 B11 B12 B9 -37.6(2) . . . . ?
B6 B11 B12 B9 -0.9(3) . . . . ?
B7 B11 B12 B9 100.9(3) . . . . ?
C2 B11 B12 B8 -2.4(4) . . . . ?
B10 B11 B12 B8 -101.1(3) . . . . ?
B6 B11 B12 B8 -64.4(3) . . . . ?
B7 B11 B12 B8 37.4(3) . . . . ?
B6 B10 B12 B7 -0.2(4) . . . . ?
B11 B10 B12 B7 37.3(3) . . . . ?
B5 B10 B12 B7 -63.8(4) . . . . ?
B9 B10 B12 B7 -100.7(3) . . . . ?
B6 B10 B12 B11 -37.5(3) . . . . ?
B5 B10 B12 B11 -101.2(3) . . . . ?
B9 B10 B12 B11 -138.1(3) . . . . ?
B6 B10 B12 B9 100.5(3) . . . . ?
B11 B10 B12 B9 138.1(3) . . . . ?
B5 B10 B12 B9 36.9(2) . . . . ?
B6 B10 B12 B8 63.3(4) . . . . ?
B11 B10 B12 B8 100.9(3) . . . . ?
B5 B10 B12 B8 -0.3(4) . . . . ?
B9 B10 B12 B8 -37.2(3) . . . . ?
B5 B9 B12 B7 63.9(3) . . . . ?
B4 B9 B12 B7 0.3(4) . . . . ?
B10 B9 B12 B7 101.2(3) . . . . ?
B8 B9 B12 B7 -37.3(3) . . . . ?
B5 B9 B12 B11 0.1(4) . . . . ?
B4 B9 B12 B11 -63.5(3) . . . . ?
B10 B9 B12 B11 37.4(2) . . . . ?
B8 B9 B12 B11 -101.1(3) . . . . ?
B5 B9 B12 B10 -37.3(2) . . . . ?
B4 B9 B12 B10 -101.0(3) . . . . ?
B8 B9 B12 B10 -138.5(3) . . . . ?
B5 B9 B12 B8 101.2(3) . . . . ?
B4 B9 B12 B8 37.6(2) . . . . ?
B10 B9 B12 B8 138.5(3) . . . . ?
B3 B8 B12 B7 37.3(3) . . . . ?
B4 B8 B12 B7 100.9(3) . . . . ?
B9 B8 B12 B7 138.2(3) . . . . ?
B3 B8 B12 B11 -0.2(4) . . . . ?
B4 B8 B12 B11 63.4(3) . . . . ?
B7 B8 B12 B11 -37.6(3) . . . . ?
B9 B8 B12 B11 100.7(3) . . . . ?
B3 B8 B12 B10 -63.6(4) . . . . ?
B4 B8 B12 B10 0.0(4) . . . . ?
B7 B8 B12 B10 -100.9(3) . . . . ?
B9 B8 B12 B10 37.3(3) . . . . ?
B3 B8 B12 B9 -100.9(3) . . . . ?
B4 B8 B12 B9 -37.3(3) . . . . ?
B7 B8 B12 B9 -138.2(3) . . . . ?
C2 C1 C3 S1 152.2(2) . . . . ?
B5 C1 C3 S1 11.9(4) . . . . ?
B4 C1 C3 S1 -64.7(3) . . . . ?
B6 C1 C3 S1 83.3(3) . . . . ?
B3 C1 C3 S1 -138.2(2) . . . . ?
C2 C1 C3 S2 -26.5(3) . . . . ?
B5 C1 C3 S2 -166.8(2) . . . . ?
B4 C1 C3 S2 116.6(3) . . . . ?
B6 C1 C3 S2 -95.4(3) . . . . ?
B3 C1 C3 S2 43.1(3) . . . . ?
Rh1 S1 C3 C1 -176.2(2) . . . . ?
Rh1 S1 C3 S2 2.63(15) . . . . ?
Rh1 S2 C3 C1 176.2(2) . . . . ?
Rh1 S2 C3 S1 -2.60(15) . . . . ?
C8 C4 C5 C6 -1.5(3) . . . . ?
C9 C4 C5 C6 -175.7(3) . . . . ?
Rh1 C4 C5 C6 60.30(19) . . . . ?
C8 C4 C5 C10 178.1(3) . . . . ?
C9 C4 C5 C10 3.8(4) . . . . ?
Rh1 C4 C5 C10 -120.1(3) . . . . ?
C8 C4 C5 Rh1 -61.79(18) . . . . ?
C9 C4 C5 Rh1 124.0(3) . . . . ?
C4 C5 C6 C7 -0.4(3) . . . . ?
C10 C5 C6 C7 -179.9(3) . . . . ?
Rh1 C5 C6 C7 59.36(19) . . . . ?
C4 C5 C6 C11 177.8(3) . . . . ?
C10 C5 C6 C11 -1.8(5) . . . . ?
Rh1 C5 C6 C11 -122.5(3) . . . . ?
C4 C5 C6 Rh1 -59.73(18) . . . . ?
C10 C5 C6 Rh1 120.7(3) . . . . ?
C5 C6 C7 C8 2.1(3) . . . . ?
C11 C6 C7 C8 -176.0(3) . . . . ?
Rh1 C6 C7 C8 63.05(19) . . . . ?
C5 C6 C7 C12 177.8(3) . . . . ?
C11 C6 C7 C12 -0.3(5) . . . . ?
Rh1 C6 C7 C12 -121.2(3) . . . . ?
C5 C6 C7 Rh1 -60.96(19) . . . . ?
C11 C6 C7 Rh1 120.9(3) . . . . ?
C5 C4 C8 C7 2.8(3) . . . . ?
C9 C4 C8 C7 176.8(3) . . . . ?
Rh1 C4 C8 C7 -59.48(19) . . . . ?
C5 C4 C8 C13 -177.8(3) . . . . ?
C9 C4 C8 C13 -3.8(5) . . . . ?
Rh1 C4 C8 C13 119.9(3) . . . . ?
C5 C4 C8 Rh1 62.26(19) . . . . ?
C9 C4 C8 Rh1 -123.7(3) . . . . ?
C6 C7 C8 C4 -3.0(3) . . . . ?
C12 C7 C8 C4 -178.8(3) . . . . ?
Rh1 C7 C8 C4 60.28(19) . . . . ?
C6 C7 C8 C13 177.6(3) . . . . ?
C12 C7 C8 C13 1.9(5) . . . . ?
Rh1 C7 C8 C13 -119.1(3) . . . . ?
C6 C7 C8 Rh1 -63.29(19) . . . . ?
C12 C7 C8 Rh1 121.0(3) . . . . ?
